data_4004007
loop_
_publ_author_name
'Zhang, Zhi-Xu'
'Su, Chang-Yuan'
'Li, Jie'
'Song, Xian-Jiang'
'Fu, Da-Wei'
'Zhang, Yi'

_publ_section_title
;
 Ferroelastic Hybrid Bismuth Bromides with Dual Dielectric Switches
;
_journal_name_full 'Chemistry of Materials'
_journal_paper_doi 10.1021/acs.chemmater.1c01699
_journal_year 2021
_chemical_formula_moiety 'Bi2 Br9, 3(C6 N)'
_chemical_formula_sum 'C18 Bi2 Br9 N3'
_chemical_formula_weight 1395.36
_space_group_IT_number 60
_space_group_name_Hall '-P 2n 2ab'
_space_group_name_H-M_alt 'P b c n'
_symmetry_cell_setting orthorhombic
_symmetry_space_group_name_H-M 'P b c n'
_atom_sites_solution_hydrogens none
_atom_sites_solution_primary direct
_atom_sites_solution_secondary difmap
_audit_creation_method SHELXL-97
_cell_angle_alpha 90.00
_cell_angle_beta 90.00
_cell_angle_gamma 90.00
_cell_formula_units_Z 8
_cell_length_a 22.4702(9)
_cell_length_b 18.4743(8)
_cell_length_c 19.2456(14)
_cell_measurement_reflns_used 7723
_cell_measurement_temperature 293(2)
_cell_measurement_theta_max 24.7620
_cell_measurement_theta_min 2.5860
_cell_volume 7989.3(7)
_computing_cell_refinement 'CrysAlisPro 1.171.40.14e (Rigaku OD, 2018)'
_computing_data_collection 'CrysAlisPro 1.171.40.14e (Rigaku OD, 2018)'
_computing_data_reduction 'CrysAlisPro 1.171.40.14e (Rigaku OD, 2018)'
_computing_structure_refinement 'SHELXL-97 (Sheldrick, 1997)'
_computing_structure_solution 'SHELXS-97 (Sheldrick, 1990)'
_diffrn_ambient_temperature 293(2)
_diffrn_measured_fraction_theta_full 0.999
_diffrn_measured_fraction_theta_max 0.999
_diffrn_measurement_device_type 'XtaLAB Synergy R, DW system, HyPix'
_diffrn_measurement_method '\w scans'
_diffrn_radiation_monochromator graphite
_diffrn_radiation_source 'fine-focus sealed tube'
_diffrn_radiation_type MoK\a
_diffrn_radiation_wavelength 0.71073
_diffrn_reflns_av_R_equivalents 0.1141
_diffrn_reflns_av_sigmaI/netI 0.0944
_diffrn_reflns_limit_h_max 24
_diffrn_reflns_limit_h_min -26
_diffrn_reflns_limit_k_max 21
_diffrn_reflns_limit_k_min -20
_diffrn_reflns_limit_l_max 22
_diffrn_reflns_limit_l_min -17
_diffrn_reflns_number 37787
_diffrn_reflns_theta_full 25.00
_diffrn_reflns_theta_max 25.00
_diffrn_reflns_theta_min 2.37
_exptl_absorpt_coefficient_mu 17.810
_exptl_absorpt_correction_T_max 1.00000
_exptl_absorpt_correction_T_min 0.00664
_exptl_absorpt_correction_type multi-scan
_exptl_absorpt_process_details 'CrysAlisPro 1.171.39.46 (Rigaku OD, 2018)'
_exptl_crystal_colour yellow
_exptl_crystal_density_diffrn 2.320
_exptl_crystal_density_method 'not measured'
_exptl_crystal_description block
_exptl_crystal_F_000 4880
_exptl_crystal_size_max 0.22
_exptl_crystal_size_mid 0.21
_exptl_crystal_size_min 0.21
_refine_diff_density_max 1.988
_refine_diff_density_min -2.313
_refine_diff_density_rms 0.271
_refine_ls_extinction_method none
_refine_ls_goodness_of_fit_ref 1.030
_refine_ls_hydrogen_treatment none
_refine_ls_matrix_type full
_refine_ls_number_parameters 307
_refine_ls_number_reflns 7037
_refine_ls_number_restraints 148
_refine_ls_restrained_S_all 1.027
_refine_ls_R_factor_all 0.1199
_refine_ls_R_factor_gt 0.0700
_refine_ls_shift/su_max 0.017
_refine_ls_shift/su_mean 0.001
_refine_ls_structure_factor_coef Fsqd
_refine_ls_weighting_details 'calc w=1/[\s^2^(Fo^2^)+(0.1000P)^2^+0.0000P] where P=(Fo^2^+2Fc^2^)/3'
_refine_ls_weighting_scheme calc
_refine_ls_wR_factor_gt 0.1689
_refine_ls_wR_factor_ref 0.1877
_reflns_number_gt 4296
_reflns_number_total 7037
_reflns_threshold_expression >2sigma(I)
_cod_data_source_file cm1c01699_si_007.cif
_cod_data_source_block DMTBA-293K
_cod_database_code 4004007

loop_
_symmetry_equiv_pos_as_xyz
'x, y, z'
'-x+1/2, -y+1/2, z+1/2'
'-x, y, -z+1/2'
'x+1/2, -y+1/2, -z'
'-x, -y, -z'
'x-1/2, y-1/2, -z-1/2'
'x, -y, z-1/2'
'-x-1/2, y-1/2, z'

loop_
_atom_site_label
_atom_site_type_symbol
_atom_site_fract_x
_atom_site_fract_y
_atom_site_fract_z
_atom_site_U_iso_or_equiv
_atom_site_adp_type
_atom_site_occupancy
_atom_site_symmetry_multiplicity
_atom_site_calc_flag
_atom_site_refinement_flags
_atom_site_disorder_assembly
_atom_site_disorder_group
N2 N 0.9385(3) 0.1427(3) 0.4233(4) 0.067(2) Uani 1 1 d . B .
C14 C 0.66813(15) 0.4070(6) 0.1833(9) 0.172(6) Uani 1 1 d DU . .
C15 C 0.74275(10) 0.36562(15) 0.26570(14) 0.127(4) Uani 1 1 d DU . .
C13 C 0.7547(4) 0.3326(3) 0.1391(3) 0.168(6) Uani 1 1 d DU . .
C12 C 0.8338(4) 0.1577(6) 0.3751(7) 0.111(4) Uani 1 1 d U B .
C3 C 0.5924(5) 0.1026(5) 0.3548(6) 0.097(4) Uani 1 1 d U . .
N3 N 0.73212(17) 0.3860(3) 0.19146(16) 0.140(5) Uani 1 1 d D A .
Bi1 Bi 0.680659(13) 0.103735(16) 0.068138(19) 0.05931(10) Uani 1 1 d . . .
Bi2 Bi 0.855478(13) 0.128155(17) 0.05712(2) 0.06478(10) Uani 1 1 d . . .
Br6 Br 0.76982(4) 0.11408(6) 0.18043(6) 0.0812(3) Uani 1 1 d . . .
Br1 Br 0.61079(4) 0.09318(5) -0.04928(6) 0.0766(3) Uani 1 1 d . . .
Br5 Br 0.75463(4) 0.21851(5) 0.00026(6) 0.0786(3) Uani 1 1 d . . .
Br8 Br 0.93349(4) 0.03628(5) 0.11884(6) 0.0800(3) Uani 1 1 d . . .
Br3 Br 0.60897(4) 0.20289(5) 0.13094(6) 0.0814(3) Uani 1 1 d . . .
Br7 Br 0.91889(4) 0.13339(6) -0.06081(6) 0.0921(4) Uani 1 1 d . . .
Br4 Br 0.77344(4) 0.00752(5) 0.00451(6) 0.0795(3) Uani 1 1 d . . .
Br9 Br 0.91275(5) 0.24268(5) 0.11295(7) 0.0957(4) Uani 1 1 d . . .
Br2 Br 0.62570(5) -0.01040(5) 0.13042(7) 0.1011(4) Uani 1 1 d . . .
N1 N 0.5924(4) 0.0892(5) 0.4302(5) 0.096(3) Uani 1 1 d . . .
C9 C 0.9010(3) 0.1443(5) 0.3591(6) 0.074(3) Uani 1 1 d U . .
C8 C 0.9373(5) 0.2128(6) 0.4629(7) 0.105(4) Uani 1 1 d U . .
C17 C 0.7073(3) 0.3009(3) 0.2885(6) 0.137(5) Uani 1 1 d DU A .
C4 C 0.5492(5) 0.0475(7) 0.3237(8) 0.132(5) Uani 1 1 d U . .
C7 C 0.9256(4) 0.0817(5) 0.4718(6) 0.093(3) Uani 1 1 d U . .
C5 C 0.5717(4) 0.1799(5) 0.3392(7) 0.109(4) Uani 1 1 d U . .
C2 C 0.5334(4) 0.0995(7) 0.4618(7) 0.115(4) Uani 1 1 d U . .
C6 C 0.6588(5) 0.0868(7) 0.3291(8) 0.123(4) Uani 1 1 d U . .
C11 C 0.9083(5) 0.0670(7) 0.3257(8) 0.136(5) Uani 1 1 d U B .
C1 C 0.6435(5) 0.1331(6) 0.4676(9) 0.133(5) Uani 1 1 d U . .
C16 C 0.7294(5) 0.4273(3) 0.3137(3) 0.157(5) Uani 1 1 d DU A .
C18A C 0.80934(14) 0.3592(2) 0.2673(3) 0.158(6) Uani 0.50 1 d PDU A 1
C10A C 0.9214(9) 0.2253(11) 0.3226(14) 0.103(6) Uani 0.50 1 d PU B 1
C18B C 0.80279(16) 0.3355(3) 0.2474(4) 0.170(6) Uani 0.50 1 d PDU A 2
C10B C 0.9245(8) 0.1863(9) 0.3059(13) 0.082(5) Uani 0.50 1 d PU B 2

loop_
_atom_site_aniso_label
_atom_site_aniso_U_11
_atom_site_aniso_U_22
_atom_site_aniso_U_33
_atom_site_aniso_U_23
_atom_site_aniso_U_13
_atom_site_aniso_U_12
N2 0.069(3) 0.080(4) 0.051(5) -0.006(4) -0.002(3) -0.004(3)
C14 0.166(9) 0.172(9) 0.178(12) 0.005(9) -0.039(9) 0.021(8)
C15 0.143(6) 0.124(7) 0.115(8) 0.021(6) -0.003(6) 0.006(6)
C13 0.194(9) 0.154(8) 0.156(11) -0.015(8) 0.020(9) 0.001(8)
C12 0.085(5) 0.144(7) 0.105(9) 0.014(7) 0.006(6) 0.012(5)
C3 0.113(6) 0.109(6) 0.069(7) -0.003(6) 0.011(5) -0.005(5)
N3 0.183(8) 0.128(7) 0.109(11) 0.002(7) 0.009(8) 0.063(6)
Bi1 0.06531(16) 0.06098(16) 0.0516(2) -0.00156(15) -0.00039(15) 0.00203(13)
Bi2 0.06475(16) 0.07585(19) 0.0538(2) 0.00546(17) -0.00016(15) -0.00075(14)
Br6 0.0744(5) 0.1205(7) 0.0487(7) -0.0026(5) -0.0035(4) 0.0031(5)
Br1 0.0890(5) 0.0774(5) 0.0634(7) -0.0079(5) -0.0162(5) 0.0053(4)
Br5 0.0815(5) 0.0758(5) 0.0785(8) 0.0211(5) -0.0026(5) 0.0002(4)
Br8 0.0807(5) 0.0887(5) 0.0707(8) 0.0114(5) -0.0044(5) 0.0116(4)
Br3 0.0871(5) 0.0835(5) 0.0736(8) -0.0119(5) 0.0074(5) 0.0156(4)
Br7 0.0980(6) 0.1220(8) 0.0563(8) 0.0123(6) 0.0130(5) 0.0031(6)
Br4 0.0786(5) 0.0781(5) 0.0819(8) -0.0165(5) 0.0033(5) 0.0079(4)
Br9 0.1097(6) 0.0892(6) 0.0881(10) -0.0016(6) -0.0091(6) -0.0208(5)
Br2 0.1197(7) 0.0802(6) 0.1035(10) 0.0131(6) 0.0223(7) -0.0163(5)
N1 0.117(6) 0.112(6) 0.060(7) -0.004(5) -0.012(5) -0.005(5)
C9 0.066(4) 0.092(5) 0.063(7) -0.004(5) 0.003(4) 0.010(4)
C8 0.125(6) 0.093(6) 0.098(8) -0.027(6) -0.014(6) 0.002(5)
C17 0.151(8) 0.119(7) 0.140(10) 0.001(7) 0.014(8) -0.026(6)
C4 0.133(7) 0.138(8) 0.124(9) 0.000(7) -0.041(7) -0.018(6)
C7 0.097(6) 0.094(5) 0.089(8) 0.030(5) -0.001(5) -0.012(5)
C5 0.113(6) 0.100(6) 0.115(8) 0.040(6) -0.005(6) 0.030(5)
C2 0.078(5) 0.163(8) 0.103(8) -0.003(7) 0.018(5) 0.019(5)
C6 0.097(6) 0.160(8) 0.112(9) 0.003(7) 0.024(6) 0.029(6)
C11 0.140(7) 0.149(8) 0.120(9) -0.046(7) -0.027(7) 0.031(6)
C1 0.131(7) 0.136(8) 0.132(9) -0.019(7) -0.052(6) -0.021(6)
C16 0.185(9) 0.118(7) 0.169(11) -0.008(8) -0.002(8) -0.002(7)
C18A 0.152(8) 0.165(10) 0.158(11) 0.006(9) 0.001(9) -0.019(9)
C10A 0.110(10) 0.100(10) 0.098(12) 0.018(9) -0.008(9) 0.012(8)
C18B 0.164(8) 0.171(10) 0.173(11) 0.006(9) 0.018(9) 0.008(8)
C10B 0.087(9) 0.070(8) 0.090(11) 0.008(8) 0.013(8) 0.002(7)

loop_
_atom_type_symbol
_atom_type_description
_atom_type_scat_dispersion_real
_atom_type_scat_dispersion_imag
_atom_type_scat_source
C C 0.0033 0.0016 'International Tables Vol C Tables 4.2.6.8 and 6.1.1.4'
H H 0.0000 0.0000 'International Tables Vol C Tables 4.2.6.8 and 6.1.1.4'
N N 0.0061 0.0033 'International Tables Vol C Tables 4.2.6.8 and 6.1.1.4'
Br Br -0.2901 2.4595 'International Tables Vol C Tables 4.2.6.8 and 6.1.1.4'
Bi Bi -4.1077 10.2566 'International Tables Vol C Tables 4.2.6.8 and 6.1.1.4'

loop_
_geom_angle_atom_site_label_1
_geom_angle_atom_site_label_2
_geom_angle_atom_site_label_3
_geom_angle
_geom_angle_site_symmetry_1
_geom_angle_site_symmetry_3
_geom_angle_publ_flag
C7 N2 C9 114.9(7) . . ?
C7 N2 C8 109.4(8) . . ?
C9 N2 C8 113.0(7) . . ?
N3 C15 C16 111.5(4) . . ?
N3 C15 C18A 101.5(3) . . ?
C16 C15 C18A 104.3(5) . . ?
N3 C15 C17 113.2(5) . . ?
C16 C15 C17 108.6(5) . . ?
C18A C15 C17 117.3(4) . . ?
N3 C15 C18B 90.7(4) . . ?
C16 C15 C18B 127.4(5) . . ?
C18A C15 C18B 23.07(17) . . ?
C17 C15 C18B 104.4(4) . . ?
N1 C3 C5 110.4(9) . . ?
N1 C3 C4 105.8(9) . . ?
C5 C3 C4 110.5(9) . . ?
N1 C3 C6 106.0(9) . . ?
C5 C3 C6 113.1(9) . . ?
C4 C3 C6 110.6(9) . . ?
C15 N3 C13 115.1(4) . . ?
C15 N3 C14 108.6(7) . . ?
C13 N3 C14 115.1(7) . . ?
Br2 Bi1 Br3 93.28(3) . . ?
Br2 Bi1 Br1 92.74(4) . . ?
Br3 Bi1 Br1 94.27(3) . . ?
Br2 Bi1 Br6 92.05(4) . . ?
Br3 Bi1 Br6 91.89(3) . . ?
Br1 Bi1 Br6 171.97(3) . . ?
Br2 Bi1 Br5 173.04(3) . . ?
Br3 Bi1 Br5 92.62(3) . . ?
Br1 Bi1 Br5 90.49(3) . . ?
Br6 Bi1 Br5 84.08(3) . . ?
Br2 Bi1 Br4 92.07(3) . . ?
Br3 Bi1 Br4 172.22(3) . . ?
Br1 Bi1 Br4 91.11(3) . . ?
Br6 Bi1 Br4 82.28(3) . . ?
Br5 Bi1 Br4 81.71(3) . . ?
Br7 Bi2 Br9 93.17(4) . . ?
Br7 Bi2 Br8 92.86(3) . . ?
Br9 Bi2 Br8 90.46(3) . . ?
Br7 Bi2 Br5 94.13(3) . . ?
Br9 Bi2 Br5 93.94(3) . . ?
Br8 Bi2 Br5 171.52(3) . . ?
Br7 Bi2 Br4 93.80(3) . . ?
Br9 Bi2 Br4 171.24(3) . . ?
Br8 Bi2 Br4 94.49(3) . . ?
Br5 Bi2 Br4 80.26(3) . . ?
Br7 Bi2 Br6 172.55(3) . . ?
Br9 Bi2 Br6 93.31(3) . . ?
Br8 Bi2 Br6 90.78(3) . . ?
Br5 Bi2 Br6 81.74(3) . . ?
Br4 Bi2 Br6 79.42(3) . . ?
Bi1 Br6 Bi2 82.24(3) . . ?
Bi1 Br5 Bi2 82.36(2) . . ?
Bi1 Br4 Bi2 81.51(2) . . ?
C2 N1 C3 112.8(9) . . ?
C2 N1 C1 113.6(9) . . ?
C3 N1 C1 111.2(9) . . ?
C10B C9 N2 113.9(10) . . ?
C10B C9 C12 115.2(11) . . ?
N2 C9 C12 112.7(9) . . ?
C10B C9 C11 99.5(12) . . ?
N2 C9 C11 105.1(8) . . ?
C12 C9 C11 109.0(8) . . ?
C10B C9 C10A 27.0(12) . . ?
N2 C9 C10A 101.8(10) . . ?
C12 C9 C10A 101.7(9) . . ?
C11 C9 C10A 126.5(12) . . ?

loop_
_geom_bond_atom_site_label_1
_geom_bond_atom_site_label_2
_geom_bond_distance
_geom_bond_site_symmetry_2
_geom_bond_publ_flag
N2 C7 1.492(13) . ?
N2 C9 1.496(12) . ?
N2 C8 1.503(13) . ?
C14 N3 1.498(4) . ?
C15 N3 1.497(4) . ?
C15 C16 1.498(4) . ?
C15 C18A 1.501(3) . ?
C15 C17 1.501(4) . ?
C15 C18B 1.502(4) . ?
C13 N3 1.498(4) . ?
C12 C9 1.560(13) . ?
C3 N1 1.473(15) . ?
C3 C5 1.531(14) . ?
C3 C4 1.528(16) . ?
C3 C6 1.598(15) . ?
Bi1 Br2 2.7216(11) . ?
Bi1 Br3 2.7223(10) . ?
Bi1 Br1 2.7585(11) . ?
Bi1 Br6 2.9531(11) . ?
Bi1 Br5 2.9942(10) . ?
Bi1 Br4 3.0009(9) . ?
Bi2 Br7 2.6815(12) . ?
Bi2 Br9 2.6994(11) . ?
Bi2 Br8 2.7139(10) . ?
Bi2 Br5 3.0197(9) . ?
Bi2 Br4 3.0643(9) . ?
Bi2 Br6 3.0666(11) . ?
N1 C2 1.470(13) . ?
N1 C1 1.581(15) . ?
C9 C10B 1.39(2) . ?
C9 C11 1.575(15) . ?
C9 C10A 1.71(2) . ?
